data_7108724
loop_
_publ_author_name
'Jian-Rong Li'
'Wei-Wei Xiong'
'Zai-Lai Xie'
'Cheng-Feng Du'
'Guo-Dong Zou'
'Xiao-Ying Huang'

_publ_section_title
;
 From selenidostannates to silver-selenidostannate: structural variation
 of chalcogenidometallates synthesized in ionic liquids
;
_journal_name_full Chem.Commun.
_journal_page_first 181
_journal_paper_doi 10.1039/c2cc37051d
_journal_volume 49
_journal_year 2013
_chemical_formula_moiety 'Ag Se28 Sn12,C63 H119 N14'
_chemical_formula_sum 'C63 H119 Ag N14 Se28 Sn12'
_chemical_formula_weight 4815.75
_chemical_name_systematic
;
?
;
_space_group_IT_number 2
_symmetry_cell_setting triclinic
_symmetry_space_group_name_Hall '-P 1'
_symmetry_space_group_name_H-M 'P -1'
_atom_sites_solution_hydrogens constr
_atom_sites_solution_primary direct
_atom_sites_solution_secondary difmap
_audit_creation_method SHELXL-97
_cell_angle_alpha 88.904(3)
_cell_angle_beta 86.700(3)
_cell_angle_gamma 68.230(4)
_cell_formula_units_Z 1
_cell_length_a 10.8983(4)
_cell_length_b 13.5554(6)
_cell_length_c 23.0906(10)
_cell_measurement_reflns_used 5701
_cell_measurement_temperature 293(2)
_cell_measurement_theta_max 28.8863
_cell_measurement_theta_min 2.2824
_cell_volume 3162.6(2)
_computing_cell_refinement 'CrysAlisPro, Agilent Technologies'
_computing_data_collection 'CrysAlisPro, Agilent Technologies'
_computing_data_reduction 'CrysAlisPro, Agilent Technologies'
_computing_molecular_graphics 'DIAMOND. Version 3.0. Crystal Impact'
_computing_publication_material 'Windows Word 2003'
_computing_structure_refinement 'SHELXL-97 (Sheldrick, 1997)'
_computing_structure_solution 'SHELXS-97 (Sheldrick, 1990)'
_diffrn_ambient_temperature 293(2)
_diffrn_detector_area_resol_mean 16.2083
_diffrn_measured_fraction_theta_full 0.978
_diffrn_measured_fraction_theta_max 0.978
_diffrn_measurement_device_type 'Xcalibur, Eos'
_diffrn_measurement_method '\w scans'
_diffrn_radiation_monochromator graphite
_diffrn_radiation_source 'fine-focus sealed tube'
_diffrn_radiation_type MoK\a
_diffrn_radiation_wavelength 0.71073
_diffrn_reflns_av_R_equivalents 0.0280
_diffrn_reflns_av_sigmaI/netI 0.0629
_diffrn_reflns_limit_h_max 8
_diffrn_reflns_limit_h_min -13
_diffrn_reflns_limit_k_max 16
_diffrn_reflns_limit_k_min -16
_diffrn_reflns_limit_l_max 27
_diffrn_reflns_limit_l_min -28
_diffrn_reflns_number 21587
_diffrn_reflns_theta_full 26.00
_diffrn_reflns_theta_max 26.00
_diffrn_reflns_theta_min 2.29
_exptl_absorpt_coefficient_mu 10.568
_exptl_absorpt_correction_T_max 1.00000
_exptl_absorpt_correction_T_min 0.39933
_exptl_absorpt_correction_type multi-scan
_exptl_absorpt_process_details 'CrysAlisPro, Agilent Technologies'
_exptl_crystal_colour Red
_exptl_crystal_density_diffrn 2.528
_exptl_crystal_density_method 'not measured'
_exptl_crystal_description Prism
_exptl_crystal_F_000 2194
_exptl_crystal_size_max 0.33
_exptl_crystal_size_mid 0.15
_exptl_crystal_size_min 0.08
_refine_diff_density_max 0.918
_refine_diff_density_min -0.841
_refine_diff_density_rms 0.158
_refine_ls_extinction_method none
_refine_ls_goodness_of_fit_ref 1.011
_refine_ls_hydrogen_treatment constr
_refine_ls_matrix_type full
_refine_ls_number_parameters 896
_refine_ls_number_reflns 12155
_refine_ls_number_restraints 2164
_refine_ls_restrained_S_all 0.953
_refine_ls_R_factor_all 0.0744
_refine_ls_R_factor_gt 0.0438
_refine_ls_shift/su_max 0.006
_refine_ls_shift/su_mean 0.000
_refine_ls_structure_factor_coef Fsqd
_refine_ls_weighting_details 'calc w=1/[\s^2^(Fo^2^)+(0.0420P)^2^+2.6055P] where P=(Fo^2^+2Fc^2^)/3'
_refine_ls_weighting_scheme calc
_refine_ls_wR_factor_gt 0.0884
_refine_ls_wR_factor_ref 0.1017
_reflns_number_gt 8734
_reflns_number_total 12155
_reflns_threshold_expression >2sigma(I)
_cod_data_source_file c2cc37051d.txt
_cod_data_source_block compound-6_WX11-46B
_cod_database_code 7108724

loop_
_symmetry_equiv_pos_as_xyz
'x, y, z'
'-x, -y, -z'

loop_
_atom_site_label
_atom_site_type_symbol
_atom_site_fract_x
_atom_site_fract_y
_atom_site_fract_z
_atom_site_U_iso_or_equiv
_atom_site_adp_type
_atom_site_occupancy
_atom_site_symmetry_multiplicity
_atom_site_calc_flag
_atom_site_refinement_flags
_atom_site_disorder_assembly
_atom_site_disorder_group
Ag1 Ag 0.5000 0.5000 0.0000 0.0771(4) Uani 1 2 d S . .
Sn1 Sn 0.71706(5) -0.03868(4) 0.28015(2) 0.02943(13) Uani 1 1 d . . .
Sn2 Sn 0.51803(5) 0.02995(4) 0.42285(2) 0.03651(14) Uani 1 1 d . . .
Sn3 Sn 0.44245(5) 0.22224(4) 0.29920(2) 0.03335(13) Uani 1 1 d . . .
Sn4 Sn 0.28705(6) 0.47606(4) 0.23120(3) 0.04847(17) Uani 1 1 d . . .
Sn5 Sn 0.00528(5) 0.75929(4) 0.20729(2) 0.03677(14) Uani 1 1 d . . .
Sn6 Sn 0.21883(5) 0.60879(4) 0.09028(2) 0.04248(15) Uani 1 1 d . . .
Se1 Se 0.76374(8) -0.20563(6) 0.20685(4) 0.0412(2) Uani 1 1 d . . .
Se2 Se 0.95870(8) -0.06476(6) 0.26684(4) 0.0443(2) Uani 1 1 d . . .
Se3 Se 0.54262(8) 0.08744(6) 0.21670(3) 0.0396(2) Uani 1 1 d . . .
Se4 Se 0.63236(8) -0.13486(6) 0.35922(4) 0.0402(2) Uani 1 1 d . . .
Se5 Se 0.66625(7) 0.12616(6) 0.35592(3) 0.03364(18) Uani 1 1 d . . .
Se6 Se 0.38137(9) -0.06294(8) 0.48781(4) 0.0521(2) Uani 1 1 d . . .
Se7 Se 0.31189(8) 0.16832(7) 0.38076(4) 0.0470(2) Uani 1 1 d . . .
Se8 Se 0.22385(9) 0.31710(6) 0.23877(4) 0.0470(2) Uani 1 1 d . . .
Se9 Se 0.47949(9) 0.39691(6) 0.30003(4) 0.0551(3) Uani 1 1 d . . .
Se10 Se 0.15306(8) 0.64721(6) 0.28456(4) 0.0427(2) Uani 1 1 d . . .
Se11 Se 0.42562(8) 0.50256(7) 0.14327(4) 0.0511(2) Uani 1 1 d . . .
Se12 Se 0.05085(8) 0.55670(7) 0.14593(4) 0.0467(2) Uani 1 1 d . . .
Se13 Se 0.13604(9) 0.80245(7) 0.12173(4) 0.0542(3) Uani 1 1 d . . .
Se14 Se 0.26144(11) 0.58696(10) -0.01542(4) 0.0767(3) Uani 1 1 d . . .
N1 N 0.2671(14) 0.3034(14) -0.0005(7) 0.077(5) Uani 0.50 1 d PDU A 1
N2 N 0.4560(14) 0.2364(14) 0.0379(7) 0.085(5) Uani 0.50 1 d PDU A 1
C1 C 0.2436(17) 0.304(2) 0.0595(7) 0.101(5) Uani 0.50 1 d PDU A 1
H1A H 0.1612 0.3277 0.0794 0.121 Uiso 0.50 1 calc PR A 1
C2 C 0.3596(18) 0.264(2) 0.0830(7) 0.098(4) Uani 0.50 1 d PDU A 1
H2A H 0.3739 0.2554 0.1224 0.117 Uiso 0.50 1 calc PR A 1
C3 C 0.3968(16) 0.263(2) -0.0116(6) 0.096(4) Uani 0.50 1 d PDU A 1
C4 C 0.165(2) 0.343(2) -0.0406(9) 0.105(6) Uani 0.50 1 d PDU A 1
H4A H 0.2005 0.3634 -0.0760 0.157 Uiso 0.50 1 calc PR A 1
H4B H 0.0948 0.4044 -0.0242 0.157 Uiso 0.50 1 calc PR A 1
H4C H 0.1312 0.2894 -0.0487 0.157 Uiso 0.50 1 calc PR A 1
C5 C 0.464(2) 0.246(2) -0.0696(7) 0.103(6) Uani 0.50 1 d PDU A 1
H5A H 0.5580 0.2161 -0.0661 0.154 Uiso 0.50 1 calc PR A 1
H5B H 0.4406 0.3127 -0.0897 0.154 Uiso 0.50 1 calc PR A 1
H5C H 0.4370 0.1982 -0.0910 0.154 Uiso 0.50 1 calc PR A 1
C6 C 0.5987(15) 0.1866(14) 0.0458(10) 0.103(4) Uani 0.50 1 d PDU A 1
H6A H 0.6457 0.2097 0.0148 0.124 Uiso 0.50 1 calc PR A 1
H6B H 0.6178 0.2111 0.0822 0.124 Uiso 0.50 1 calc PR A 1
C7 C 0.6480(19) 0.0710(14) 0.0462(12) 0.108(4) Uani 0.50 1 d PDU A 1
H7A H 0.6043 0.0481 0.0167 0.130 Uiso 0.50 1 calc PR A 1
H7B H 0.6220 0.0484 0.0834 0.130 Uiso 0.50 1 calc PR A 1
C8 C 0.796(2) 0.0140(16) 0.0357(14) 0.128(6) Uani 0.50 1 d PDU A 1
H8A H 0.8431 0.0279 0.0670 0.154 Uiso 0.50 1 calc PR A 1
H8B H 0.8267 0.0370 -0.0005 0.154 Uiso 0.50 1 calc PR A 1
C9 C 0.819(3) -0.1038(15) 0.0330(14) 0.148(8) Uani 0.50 1 d PDU A 1
H9A H 0.9083 -0.1453 0.0414 0.222 Uiso 0.50 1 calc PR A 1
H9B H 0.8019 -0.1212 -0.0052 0.222 Uiso 0.50 1 calc PR A 1
H9C H 0.7594 -0.1191 0.0609 0.222 Uiso 0.50 1 calc PR A 1
N3 N 0.821(2) 0.3293(14) 0.2232(9) 0.087(6) Uani 0.50 1 d PDU B 1
N4 N 0.847(2) 0.4619(13) 0.2654(8) 0.088(5) Uani 0.50 1 d PDU B 1
C11 C 0.779(3) 0.4165(17) 0.1862(10) 0.107(4) Uani 0.50 1 d PDU B 1
H11A H 0.7453 0.4182 0.1500 0.129 Uiso 0.50 1 calc PR B 1
C12 C 0.796(3) 0.4957(15) 0.2119(10) 0.109(4) Uani 0.50 1 d PDU B 1
H12A H 0.7766 0.5634 0.1967 0.131 Uiso 0.50 1 calc PR B 1
C13 C 0.862(3) 0.3594(14) 0.2707(10) 0.105(4) Uani 0.50 1 d PDU B 1
C14 C 0.815(3) 0.2281(16) 0.2096(13) 0.111(6) Uani 0.50 1 d PDU B 1
H14A H 0.8734 0.1741 0.2335 0.167 Uiso 0.50 1 calc PR B 1
H14B H 0.8420 0.2115 0.1695 0.167 Uiso 0.50 1 calc PR B 1
H14C H 0.7263 0.2311 0.2168 0.167 Uiso 0.50 1 calc PR B 1
C15 C 0.914(3) 0.2914(17) 0.3205(10) 0.112(6) Uani 0.50 1 d PDU B 1
H15A H 0.9642 0.2204 0.3073 0.168 Uiso 0.50 1 calc PR B 1
H15B H 0.8413 0.2908 0.3462 0.168 Uiso 0.50 1 calc PR B 1
H15C H 0.9693 0.3182 0.3408 0.168 Uiso 0.50 1 calc PR B 1
C16 C 0.885(3) 0.5255(18) 0.3047(9) 0.123(5) Uani 0.50 1 d PDU B 1
H16A H 0.8477 0.5987 0.2917 0.148 Uiso 0.50 1 calc PR B 1
H16B H 0.9802 0.5036 0.3009 0.148 Uiso 0.50 1 calc PR B 1
C17 C 0.847(3) 0.524(2) 0.3666(9) 0.142(5) Uani 0.50 1 d PDU B 1
H17A H 0.8772 0.4499 0.3787 0.170 Uiso 0.50 1 calc PR B 1
H17B H 0.7507 0.5512 0.3707 0.170 Uiso 0.50 1 calc PR B 1
C18 C 0.895(3) 0.583(2) 0.4080(11) 0.174(7) Uani 0.50 1 d PDU . 1
H18A H 0.8328 0.6032 0.4415 0.208 Uiso 0.50 1 calc PR . 1
H18B H 0.8948 0.6477 0.3894 0.208 Uiso 0.50 1 calc PR . 1
C19 C 1.034(3) 0.521(3) 0.4290(14) 0.181(7) Uani 0.50 1 d PDU . 1
H19A H 1.0532 0.5698 0.4532 0.272 Uiso 0.50 1 d PR . 1
H19B H 1.0340 0.4608 0.4515 0.272 Uiso 0.50 1 d PR . 1
H19C H 1.0993 0.4982 0.3975 0.272 Uiso 0.50 1 d PR . 1
N5 N 0.3670(16) 0.7601(13) 0.3464(8) 0.100(6) Uani 0.50 1 d PDU C 1
N6 N 0.3421(15) 0.8655(12) 0.2728(8) 0.106(6) Uani 0.50 1 d PDU C 1
C21 C 0.281(2) 0.8587(17) 0.3641(9) 0.132(5) Uani 0.50 1 d PDU C 1
H21A H 0.2367 0.8760 0.4003 0.158 Uiso 0.50 1 calc PR C 1
C22 C 0.273(3) 0.9252(14) 0.3201(10) 0.138(5) Uani 0.50 1 d PDU C 1
H22A H 0.2281 0.9985 0.3210 0.165 Uiso 0.50 1 calc PR C 1
C23 C 0.403(3) 0.7675(14) 0.2908(9) 0.133(5) Uani 0.50 1 d PDU C 1
C24 C 0.413(3) 0.6625(19) 0.3814(13) 0.157(7) Uani 0.50 1 d PDU C 1
H24A H 0.3872 0.6096 0.3646 0.235 Uiso 0.50 1 calc PR C 1
H24B H 0.3752 0.6778 0.4203 0.235 Uiso 0.50 1 calc PR C 1
H24C H 0.5081 0.6366 0.3821 0.235 Uiso 0.50 1 calc PR C 1
C25 C 0.492(3) 0.6826(19) 0.2526(12) 0.123(6) Uani 0.50 1 d PDU C 1
H25A H 0.4519 0.6838 0.2166 0.185 Uiso 0.50 1 calc PR C 1
H25B H 0.5099 0.6151 0.2711 0.185 Uiso 0.50 1 calc PR C 1
H25C H 0.5740 0.6936 0.2451 0.185 Uiso 0.50 1 calc PR C 1
C26 C 0.350(3) 0.9096(19) 0.2149(10) 0.140(5) Uani 0.50 1 d PDU C 1
H26A H 0.3413 0.8616 0.1863 0.168 Uiso 0.50 1 calc PR C 1
H26B H 0.4375 0.9128 0.2081 0.168 Uiso 0.50 1 calc PR C 1
C27 C 0.250(3) 1.0161(18) 0.2058(10) 0.161(6) Uani 0.50 1 d PDU C 1
H27A H 0.2756 1.0675 0.2257 0.194 Uiso 0.50 1 calc PR C 1
H27B H 0.1665 1.0186 0.2237 0.194 Uiso 0.50 1 calc PR C 1
C28 C 0.230(3) 1.050(2) 0.1426(11) 0.164(8) Uani 0.50 1 d PDU C 1
H28A H 0.2956 1.0784 0.1284 0.197 Uiso 0.50 1 calc PR C 1
H28B H 0.2377 0.9898 0.1186 0.197 Uiso 0.50 1 calc PR C 1
C29 C 0.091(3) 1.135(3) 0.1404(15) 0.183(11) Uani 0.50 1 d PDU C 1
H29A H 0.0465 1.1199 0.1091 0.274 Uiso 0.50 1 calc PR C 1
H29B H 0.0974 1.2034 0.1343 0.274 Uiso 0.50 1 calc PR C 1
H29C H 0.0421 1.1357 0.1764 0.274 Uiso 0.50 1 calc PR C 1
N1B N 0.2463(15) 0.3124(15) 0.0201(7) 0.081(5) Uani 0.50 1 d PDU D 2
N2B N 0.4602(14) 0.2433(13) 0.0195(7) 0.081(5) Uani 0.50 1 d PDU D 2
C1B C 0.2803(18) 0.291(2) 0.0770(7) 0.091(4) Uani 0.50 1 d PDU D 2
H1B H 0.2218 0.3037 0.1094 0.109 Uiso 0.50 1 calc PR D 2
C2B C 0.4115(19) 0.249(2) 0.0770(7) 0.098(4) Uani 0.50 1 d PDU D 2
H2B H 0.4616 0.2275 0.1095 0.118 Uiso 0.50 1 calc PR D 2
C3B C 0.3582(16) 0.281(2) -0.0132(7) 0.092(4) Uani 0.50 1 d PDU D 2
C4B C 0.1136(16) 0.3580(18) 0.0012(9) 0.098(6) Uani 0.50 1 d PDU D 2
H4D H 0.1078 0.4129 -0.0266 0.147 Uiso 0.50 1 calc PR D 2
H4E H 0.0535 0.3878 0.0340 0.147 Uiso 0.50 1 calc PR D 2
H4F H 0.0908 0.3039 -0.0163 0.147 Uiso 0.50 1 calc PR D 2
C5B C 0.364(2) 0.293(2) -0.0763(7) 0.108(6) Uani 0.50 1 d PDU D 2
H5D H 0.4107 0.3397 -0.0867 0.162 Uiso 0.50 1 calc PR D 2
H5E H 0.2763 0.3232 -0.0896 0.162 Uiso 0.50 1 calc PR D 2
H5F H 0.4102 0.2251 -0.0940 0.162 Uiso 0.50 1 calc PR D 2
C6B C 0.6010(16) 0.2000(14) 0.0025(10) 0.107(4) Uani 0.50 1 d PDU D 2
H6C H 0.6504 0.2073 0.0347 0.129 Uiso 0.50 1 calc PR D 2
H6D H 0.6180 0.2411 -0.0296 0.129 Uiso 0.50 1 calc PR D 2
C7B C 0.650(2) 0.0847(15) -0.0152(8) 0.123(5) Uani 0.50 1 d PDU D 2
H7C H 0.5936 0.0750 -0.0437 0.147 Uiso 0.50 1 calc PR D 2
H7D H 0.7391 0.0636 -0.0327 0.147 Uiso 0.50 1 calc PR D 2
C8B C 0.650(3) 0.0164(17) 0.0367(11) 0.115(5) Uani 0.50 1 d PDU D 2
H8C H 0.5734 0.0534 0.0625 0.138 Uiso 0.50 1 calc PR D 2
H8D H 0.6417 -0.0487 0.0241 0.138 Uiso 0.50 1 calc PR D 2
C9B C 0.773(3) -0.010(2) 0.0692(11) 0.128(8) Uani 0.50 1 d PDU D 2
H9D H 0.7916 -0.0777 0.0881 0.193 Uiso 0.50 1 calc PR D 2
H9E H 0.7604 0.0436 0.0977 0.193 Uiso 0.50 1 calc PR D 2
H9F H 0.8455 -0.0143 0.0426 0.193 Uiso 0.50 1 calc PR D 2
N3B N 0.8702(19) 0.4380(13) 0.2793(8) 0.092(5) Uani 0.50 1 d PDU E 2
N4B N 0.812(2) 0.3392(14) 0.2228(9) 0.088(6) Uani 0.50 1 d PDU E 2
C11B C 0.811(3) 0.4992(15) 0.2320(10) 0.115(4) Uani 0.50 1 d PDU E 2
H11B H 0.7974 0.5705 0.2261 0.138 Uiso 0.50 1 calc PR E 2
C12B C 0.778(3) 0.4386(17) 0.1973(10) 0.110(4) Uani 0.50 1 d PDU E 2
H12B H 0.7395 0.4587 0.1619 0.132 Uiso 0.50 1 calc PR E 2
C13B C 0.868(3) 0.3421(14) 0.2720(10) 0.104(4) Uani 0.50 1 d PDU E 2
C14B C 0.926(2) 0.4749(17) 0.3246(9) 0.112(6) Uani 0.50 1 d PDU E 2
H14D H 0.9293 0.4326 0.3587 0.167 Uiso 0.50 1 calc PR E 2
H14E H 0.8730 0.5478 0.3332 0.167 Uiso 0.50 1 calc PR E 2
H14F H 1.0144 0.4692 0.3123 0.167 Uiso 0.50 1 calc PR E 2
C15B C 0.923(3) 0.2494(16) 0.3103(11) 0.111(6) Uani 0.50 1 d PDU E 2
H15D H 0.8917 0.2695 0.3497 0.166 Uiso 0.50 1 calc PR E 2
H15E H 1.0178 0.2247 0.3075 0.166 Uiso 0.50 1 calc PR E 2
H15F H 0.8951 0.1937 0.2987 0.166 Uiso 0.50 1 calc PR E 2
C16B C 0.786(2) 0.2517(18) 0.1994(12) 0.112(5) Uani 0.50 1 d PDU E 2
H16C H 0.6964 0.2789 0.1861 0.134 Uiso 0.50 1 calc PR E 2
H16D H 0.7880 0.2023 0.2306 0.134 Uiso 0.50 1 calc PR E 2
C17B C 0.877(2) 0.1914(17) 0.1508(10) 0.107(5) Uani 0.50 1 d PDU E 2
H17C H 0.8714 0.1217 0.1489 0.129 Uiso 0.50 1 calc PR E 2
H17D H 0.8453 0.2276 0.1148 0.129 Uiso 0.50 1 calc PR E 2
C18B C 1.015(2) 0.177(2) 0.1538(12) 0.123(5) Uani 0.50 1 d PDU E 2
H18C H 1.0437 0.1470 0.1913 0.148 Uiso 0.50 1 calc PR E 2
H18D H 1.0206 0.2471 0.1524 0.148 Uiso 0.50 1 calc PR E 2
C19B C 1.110(2) 0.110(2) 0.1080(13) 0.146(10) Uani 0.50 1 d PDU E 2
H19D H 1.1927 0.1197 0.1087 0.219 Uiso 0.50 1 calc PR E 2
H19E H 1.0744 0.1292 0.0706 0.219 Uiso 0.50 1 calc PR E 2
H19F H 1.1247 0.0362 0.1153 0.219 Uiso 0.50 1 calc PR E 2
N5B N 0.3972(16) 0.7991(12) 0.2640(8) 0.094(5) Uani 0.50 1 d PDU F 2
N6B N 0.4271(16) 0.7082(13) 0.3441(8) 0.100(6) Uani 0.50 1 d PDU F 2
C21B C 0.488(3) 0.6979(17) 0.2514(9) 0.129(5) Uani 0.50 1 d PDU F 2
H21B H 0.5293 0.6728 0.2153 0.155 Uiso 0.50 1 calc PR F 2
C22B C 0.506(2) 0.6432(14) 0.3012(10) 0.129(5) Uani 0.50 1 d PDU F 2
H22B H 0.5622 0.5729 0.3058 0.154 Uiso 0.50 1 calc PR F 2
C23B C 0.362(2) 0.8033(14) 0.3200(9) 0.127(5) Uani 0.50 1 d PDU F 2
C24B C 0.354(3) 0.882(2) 0.2206(12) 0.143(7) Uani 0.50 1 d PDU F 2
H24D H 0.2589 0.9080 0.2201 0.215 Uiso 0.50 1 calc PR F 2
H24E H 0.3917 0.8530 0.1832 0.215 Uiso 0.50 1 calc PR F 2
H24F H 0.3815 0.9386 0.2299 0.215 Uiso 0.50 1 calc PR F 2
C25B C 0.268(3) 0.8962(17) 0.3503(12) 0.123(6) Uani 0.50 1 d PDU F 2
H25D H 0.2244 0.9496 0.3226 0.184 Uiso 0.50 1 calc PR F 2
H25E H 0.3141 0.9237 0.3758 0.184 Uiso 0.50 1 calc PR F 2
H25F H 0.2033 0.8765 0.3724 0.184 Uiso 0.50 1 calc PR F 2
C26B C 0.410(2) 0.682(2) 0.4045(9) 0.147(5) Uani 0.50 1 d PDU F 2
H26C H 0.3573 0.6380 0.4064 0.176 Uiso 0.50 1 calc PR F 2
H26D H 0.3584 0.7478 0.4249 0.176 Uiso 0.50 1 calc PR F 2
C27B C 0.531(2) 0.627(2) 0.4368(10) 0.155(6) Uani 0.50 1 d PDU F 2
H27C H 0.5909 0.6653 0.4313 0.186 Uiso 0.50 1 calc PR F 2
H27D H 0.5762 0.5559 0.4215 0.186 Uiso 0.50 1 calc PR F 2
C28B C 0.496(3) 0.622(3) 0.5023(10) 0.193(8) Uani 0.50 1 d PDU F 2
H28C H 0.5455 0.5516 0.5169 0.232 Uiso 0.50 1 calc PR F 2
H28D H 0.5190 0.6730 0.5232 0.232 Uiso 0.50 1 calc PR F 2
C29B C 0.346(3) 0.646(3) 0.5124(15) 0.206(11) Uani 0.50 1 d PDU F 2
H29D H 0.3326 0.5976 0.5409 0.310 Uiso 0.50 1 calc PR F 2
H29E H 0.3103 0.6369 0.4767 0.310 Uiso 0.50 1 calc PR F 2
H29F H 0.3020 0.7174 0.5260 0.310 Uiso 0.50 1 calc PR F 2
N7 N 0.979(3) -0.053(2) 0.4684(13) 0.099(8) Uani 0.50 1 d PDU . .
N8 N 1.029(3) 0.070(2) 0.5077(9) 0.106(9) Uani 0.50 1 d PDU . .
C31 C 0.982(3) 0.018(2) 0.4254(10) 0.144(7) Uani 0.50 1 d PDU . .
H31A H 0.9652 0.0143 0.3853 0.173 Uiso 0.50 1 d PR . .
C32 C 1.012(4) 0.095(2) 0.4495(11) 0.145(6) Uani 0.50 1 d PDU . .
H32A H 1.0190 0.1565 0.4307 0.173 Uiso 0.50 1 d PR . .
C33 C 1.006(4) -0.017(2) 0.5175(11) 0.143(7) Uani 0.50 1 d PDU . .
C34 C 0.928(4) -0.125(3) 0.447(2) 0.138(7) Uani 0.50 1 d PU . .
H34A H 0.9286 -0.1731 0.4782 0.206 Uiso 0.50 1 d PR . .
H34B H 0.8389 -0.0877 0.4363 0.206 Uiso 0.50 1 d PR . .
H34C H 0.9812 -0.1633 0.4146 0.206 Uiso 0.50 1 d PR . .
C35 C 1.012(5) -0.082(3) 0.5699(16) 0.142(7) Uani 0.50 1 d PU . .
H35A H 1.0337 -0.0487 0.6020 0.212 Uiso 0.50 1 d PR . .
H35B H 0.9266 -0.0864 0.5779 0.212 Uiso 0.50 1 d PR . .
H35C H 1.0773 -0.1524 0.5644 0.212 Uiso 0.50 1 d PR . .
C36 C 1.062(4) 0.137(2) 0.5477(17) 0.153(6) Uani 0.50 1 d PDU . .
H36A H 1.1464 0.1400 0.5357 0.183 Uiso 0.50 1 d PR . .
H36B H 1.0685 0.1061 0.5856 0.183 Uiso 0.50 1 d PR . .
C37 C 0.959(2) 0.248(2) 0.5503(14) 0.155(7) Uani 0.50 1 d PDU . .
H37A H 0.8933 0.2509 0.5806 0.186 Uiso 0.50 1 d PR . .
H37B H 0.9153 0.2625 0.5143 0.186 Uiso 0.50 1 d PR . .
C38 C 1.005(3) 0.334(2) 0.5576(14) 0.169(8) Uani 0.50 1 d PDU . .
H38A H 1.0372 0.3234 0.5959 0.203 Uiso 0.50 1 d PR . .
H38B H 0.9312 0.4006 0.5580 0.203 Uiso 0.50 1 d PR . .
C39 C 1.114(3) 0.344(2) 0.5199(15) 0.189(8) Uani 0.50 1 d PDU . .
H39A H 1.1361 0.4017 0.5326 0.283 Uiso 0.50 1 d PR . .
H39B H 1.1905 0.2793 0.5199 0.283 Uiso 0.50 1 d PR . .
H39C H 1.0827 0.3577 0.4813 0.283 Uiso 0.50 1 d PR . .

loop_
_atom_site_aniso_label
_atom_site_aniso_U_11
_atom_site_aniso_U_22
_atom_site_aniso_U_33
_atom_site_aniso_U_23
_atom_site_aniso_U_13
_atom_site_aniso_U_12
Ag1 0.0612(7) 0.0872(8) 0.0726(8) -0.0215(7) 0.0288(6) -0.0190(6)
Sn1 0.0266(3) 0.0269(3) 0.0310(3) 0.0014(2) 0.0008(2) -0.0059(2)
Sn2 0.0390(3) 0.0458(3) 0.0227(3) 0.0041(2) -0.0013(2) -0.0136(3)
Sn3 0.0344(3) 0.0264(3) 0.0344(3) 0.0036(2) 0.0008(2) -0.0062(2)
Sn4 0.0479(4) 0.0277(3) 0.0551(4) 0.0070(3) 0.0143(3) 0.0003(3)
Sn5 0.0278(3) 0.0325(3) 0.0422(3) 0.0034(2) 0.0063(2) -0.0035(2)
Sn6 0.0357(3) 0.0484(3) 0.0351(3) 0.0007(3) 0.0083(3) -0.0074(3)
Se1 0.0325(4) 0.0368(4) 0.0520(5) -0.0136(4) 0.0005(4) -0.0101(4)
Se2 0.0304(4) 0.0376(4) 0.0654(6) -0.0111(4) 0.0034(4) -0.0134(4)
Se3 0.0446(5) 0.0355(4) 0.0299(4) 0.0000(4) -0.0077(4) -0.0036(4)
Se4 0.0481(5) 0.0336(4) 0.0411(5) 0.0048(4) 0.0023(4) -0.0184(4)
Se5 0.0341(4) 0.0337(4) 0.0330(4) 0.0003(3) -0.0024(3) -0.0123(3)
Se6 0.0618(6) 0.0820(7) 0.0291(5) 0.0059(5) -0.0040(4) -0.0459(5)
Se7 0.0310(4) 0.0565(5) 0.0470(5) 0.0122(4) 0.0047(4) -0.0101(4)
Se8 0.0415(5) 0.0409(5) 0.0532(5) 0.0083(4) -0.0118(4) -0.0080(4)
Se9 0.0565(6) 0.0327(4) 0.0764(7) 0.0057(5) -0.0139(5) -0.0158(4)
Se10 0.0417(5) 0.0380(4) 0.0395(5) -0.0042(4) -0.0038(4) -0.0039(4)
Se11 0.0299(5) 0.0609(6) 0.0523(6) 0.0058(5) 0.0071(4) -0.0063(4)
Se12 0.0419(5) 0.0540(5) 0.0445(5) -0.0049(4) 0.0072(4) -0.0193(4)
Se13 0.0578(6) 0.0429(5) 0.0591(6) 0.0063(5) 0.0187(5) -0.0186(4)
Se14 0.0704(7) 0.1122(9) 0.0364(5) -0.0049(6) 0.0108(5) -0.0226(7)
N1 0.086(9) 0.076(8) 0.076(11) 0.007(8) -0.020(9) -0.035(8)
N2 0.090(9) 0.080(9) 0.085(11) 0.004(9) -0.015(9) -0.029(8)
C1 0.115(9) 0.106(8) 0.086(8) -0.001(8) -0.009(8) -0.044(8)
C2 0.117(8) 0.105(7) 0.081(7) -0.001(7) -0.012(7) -0.052(8)
C3 0.116(8) 0.103(7) 0.080(7) 0.001(7) -0.014(7) -0.054(7)
C4 0.115(12) 0.116(11) 0.086(11) -0.003(11) -0.023(11) -0.043(11)
C5 0.113(11) 0.118(11) 0.077(10) -0.005(10) -0.009(10) -0.043(10)
C6 0.116(8) 0.111(7) 0.092(7) 0.002(7) -0.015(7) -0.050(7)
C7 0.118(8) 0.114(8) 0.093(7) -0.006(7) -0.014(7) -0.043(8)
C8 0.136(10) 0.127(10) 0.108(9) 0.001(9) -0.021(9) -0.030(9)
C9 0.156(15) 0.137(14) 0.126(14) 0.011(13) -0.031(13) -0.023(14)
N3 0.059(9) 0.065(9) 0.135(11) 0.008(9) 0.031(9) -0.026(8)
N4 0.059(9) 0.073(9) 0.135(11) -0.007(9) 0.028(9) -0.031(8)
C11 0.085(7) 0.088(7) 0.159(8) -0.003(7) 0.035(7) -0.049(6)
C12 0.086(6) 0.092(7) 0.162(8) -0.014(7) 0.031(7) -0.054(6)
C13 0.084(7) 0.088(7) 0.158(8) -0.004(7) 0.036(7) -0.054(6)
C14 0.096(10) 0.086(10) 0.166(12) -0.007(10) 0.017(10) -0.054(9)
C15 0.098(10) 0.093(11) 0.155(12) -0.010(10) 0.029(10) -0.052(10)
C16 0.098(7) 0.106(8) 0.165(9) -0.013(7) 0.028(7) -0.042(7)
C17 0.117(8) 0.120(8) 0.184(9) -0.010(8) 0.023(8) -0.042(7)
C18 0.139(12) 0.149(12) 0.201(13) -0.016(11) 0.016(12) -0.019(11)
C19 0.145(11) 0.162(11) 0.197(11) -0.012(10) 0.021(10) -0.014(10)
N5 0.039(10) 0.119(14) 0.155(12) -0.096(11) 0.019(10) -0.044(10)
N6 0.046(9) 0.124(14) 0.158(13) -0.096(11) 0.023(10) -0.043(10)
C21 0.103(8) 0.124(8) 0.186(10) -0.055(8) 0.006(8) -0.061(7)
C22 0.107(8) 0.125(8) 0.190(10) -0.053(8) 0.008(8) -0.054(7)
C23 0.106(8) 0.123(8) 0.190(10) -0.052(8) 0.006(8) -0.063(7)
C24 0.124(11) 0.144(12) 0.199(13) -0.046(12) 0.008(11) -0.044(11)
C25 0.096(9) 0.107(9) 0.181(11) -0.064(10) 0.036(10) -0.058(9)
C26 0.113(8) 0.127(9) 0.197(10) -0.054(8) 0.003(8) -0.065(8)
C27 0.129(9) 0.150(10) 0.205(11) -0.043(10) 0.006(10) -0.052(9)
C28 0.145(13) 0.154(13) 0.203(14) -0.057(13) -0.004(13) -0.065(12)
C29 0.17(2) 0.144(19) 0.24(2) -0.091(19) 0.00(2) -0.063(17)
N1B 0.081(9) 0.080(9) 0.080(12) 0.007(9) -0.029(9) -0.025(8)
N2B 0.082(9) 0.079(9) 0.090(11) 0.000(9) -0.012(9) -0.038(8)
C1B 0.111(9) 0.101(8) 0.072(7) -0.004(7) -0.007(8) -0.051(8)
C2B 0.116(8) 0.106(7) 0.085(7) 0.001(7) -0.015(7) -0.054(7)
C3B 0.112(8) 0.100(8) 0.078(7) -0.003(7) -0.013(7) -0.055(7)
C4B 0.097(12) 0.117(12) 0.078(11) -0.002(11) -0.029(10) -0.034(11)
C5B 0.134(12) 0.118(11) 0.070(10) 0.002(10) -0.020(10) -0.042(11)
C6B 0.119(8) 0.112(7) 0.097(7) -0.001(7) -0.008(7) -0.049(7)
C7B 0.128(8) 0.127(8) 0.105(8) 0.006(8) -0.008(8) -0.037(8)
C8B 0.124(8) 0.121(8) 0.103(8) 0.005(8) -0.012(8) -0.048(8)
C9B 0.129(14) 0.138(14) 0.100(13) 0.027(12) -0.011(13) -0.029(13)
N3B 0.059(9) 0.079(9) 0.139(11) 0.001(9) 0.043(9) -0.034(8)
N4B 0.064(9) 0.067(9) 0.135(11) 0.004(9) 0.035(9) -0.033(8)
C11B 0.090(7) 0.095(7) 0.170(8) -0.012(7) 0.033(7) -0.051(6)
C12B 0.085(7) 0.093(7) 0.159(8) -0.003(7) 0.035(7) -0.047(6)
C13B 0.084(7) 0.085(7) 0.158(8) -0.005(7) 0.036(7) -0.056(6)
C14B 0.095(10) 0.097(10) 0.157(12) -0.026(10) 0.056(10) -0.059(9)
C15B 0.090(10) 0.099(10) 0.157(11) 0.005(10) 0.028(10) -0.056(9)
C16B 0.090(7) 0.090(8) 0.166(9) -0.008(7) 0.027(7) -0.049(7)
C17B 0.096(8) 0.087(8) 0.152(9) -0.011(8) 0.026(8) -0.053(7)
C18B 0.101(8) 0.099(8) 0.168(9) -0.017(8) 0.044(8) -0.042(8)
C19B 0.155(19) 0.096(16) 0.166(19) -0.023(16) 0.065(17) -0.030(15)
N5B 0.044(9) 0.104(13) 0.156(13) -0.082(11) 0.027(10) -0.052(9)
N6B 0.049(10) 0.113(14) 0.152(13) -0.076(11) 0.038(10) -0.049(10)
C21B 0.102(7) 0.116(8) 0.185(9) -0.048(7) 0.021(7) -0.059(7)
C22B 0.103(7) 0.113(7) 0.185(9) -0.042(7) 0.014(8) -0.058(7)
C23B 0.101(8) 0.116(8) 0.188(10) -0.051(8) 0.009(8) -0.068(7)
C24B 0.109(11) 0.136(12) 0.201(13) -0.047(12) 0.003(11) -0.065(10)
C25B 0.090(10) 0.116(11) 0.174(12) -0.056(10) -0.003(10) -0.049(9)
C26B 0.121(8) 0.130(8) 0.191(10) -0.045(8) 0.009(8) -0.050(7)
C27B 0.132(9) 0.134(9) 0.198(10) -0.032(9) 0.019(9) -0.049(8)
C28B 0.173(13) 0.154(13) 0.223(14) -0.024(13) 0.015(13) -0.029(13)
C29B 0.167(18) 0.161(17) 0.25(2) -0.011(18) 0.038(18) -0.022(17)
N7 0.043(10) 0.157(18) 0.07(2) 0.008(15) 0.012(14) -0.013(11)
N8 0.056(11) 0.160(18) 0.06(2) -0.002(16) 0.022(14) -0.001(12)
C31 0.095(10) 0.176(14) 0.137(12) -0.029(12) -0.012(10) -0.018(11)
C32 0.096(10) 0.169(12) 0.145(12) -0.024(11) -0.002(10) -0.022(10)
C33 0.093(10) 0.171(13) 0.142(12) -0.029(12) -0.005(11) -0.021(10)
C34 0.088(11) 0.168(13) 0.142(13) -0.033(12) -0.017(11) -0.027(11)
C35 0.094(10) 0.170(13) 0.139(12) -0.021(12) -0.008(10) -0.023(11)
C36 0.107(10) 0.176(12) 0.153(11) -0.036(11) -0.005(9) -0.025(10)
C37 0.118(11) 0.172(13) 0.155(12) -0.041(12) 0.000(11) -0.029(10)
C38 0.130(13) 0.184(14) 0.171(14) -0.048(13) 0.014(12) -0.033(13)
C39 0.149(12) 0.187(13) 0.181(13) -0.037(12) 0.016(11) -0.007(11)

loop_
_atom_type_symbol
_atom_type_description
_atom_type_scat_dispersion_real
_atom_type_scat_dispersion_imag
_atom_type_scat_source
C C 0.0033 0.0016 'International Tables Vol C Tables 4.2.6.8 and 6.1.1.4'
H H 0.0000 0.0000 'International Tables Vol C Tables 4.2.6.8 and 6.1.1.4'
N N 0.0061 0.0033 'International Tables Vol C Tables 4.2.6.8 and 6.1.1.4'
Se Se -0.0929 2.2259 'International Tables Vol C Tables 4.2.6.8 and 6.1.1.4'
Ag Ag -0.8971 1.1015 'International Tables Vol C Tables 4.2.6.8 and 6.1.1.4'
Sn Sn -0.6537 1.4246 'International Tables Vol C Tables 4.2.6.8 and 6.1.1.4'

loop_
_geom_angle_atom_site_label_1
_geom_angle_atom_site_label_2
_geom_angle_atom_site_label_3
_geom_angle
_geom_angle_site_symmetry_1
_geom_angle_site_symmetry_3
Se14 Ag1 Se14 180.00(4) 2_665 .
Se2 Sn1 Se4 121.85(4) . .
Se2 Sn1 Se3 122.21(3) . .
Se4 Sn1 Se3 115.94(3) . .
Se2 Sn1 Se1 88.82(3) . .
Se4 Sn1 Se1 89.78(3) . .
Se3 Sn1 Se1 92.37(3) . .
Se2 Sn1 Se5 92.33(3) . .
Se4 Sn1 Se5 88.54(3) . .
Se3 Sn1 Se5 88.09(3) . .
Se1 Sn1 Se5 178.29(3) . .
Se6 Sn2 Se4 122.02(4) 2_656 .
Se6 Sn2 Se7 122.94(4) 2_656 .
Se4 Sn2 Se7 114.54(3) . .
Se6 Sn2 Se6 89.83(3) 2_656 .
Se4 Sn2 Se6 93.27(3) . .
Se7 Sn2 Se6 94.14(3) . .
Se6 Sn2 Se5 89.21(3) 2_656 .
Se4 Sn2 Se5 86.68(3) . .
Se7 Sn2 Se5 86.93(3) . .
Se6 Sn2 Se5 178.84(3) . .
Se9 Sn3 Se7 122.59(4) . .
Se9 Sn3 Se3 121.06(4) . .
Se7 Sn3 Se3 116.32(3) . .
Se9 Sn3 Se5 90.29(3) . .
Se7 Sn3 Se5 89.45(3) . .
Se3 Sn3 Se5 88.48(3) . .
Se9 Sn3 Se8 89.51(3) . .
Se7 Sn3 Se8 92.40(3) . .
Se3 Sn3 Se8 89.85(3) . .
Se5 Sn3 Se8 177.92(3) . .
Se8 Sn4 Se10 121.58(4) . .
Se8 Sn4 Se11 120.99(4) . .
Se10 Sn4 Se11 113.36(3) . .
Se8 Sn4 Se9 93.26(3) . .
Se10 Sn4 Se9 100.06(4) . .
Se11 Sn4 Se9 97.11(4) . .
Se1 Sn5 Se10 123.02(4) 1_465 .
Se1 Sn5 Se13 123.21(4) 1_465 .
Se10 Sn5 Se13 112.88(4) . .
Se1 Sn5 Se2 91.37(3) 1_465 1_465
Se10 Sn5 Se2 91.36(3) . 1_465
Se13 Sn5 Se2 96.79(3) . 1_465
Se1 Sn5 Se12 87.13(3) 1_465 .
Se10 Sn5 Se12 87.05(3) . .
Se13 Sn5 Se12 86.44(3) . .
Se2 Sn5 Se12 176.75(3) 1_465 .
Se14 Sn6 Se12 123.63(4) . .
Se14 Sn6 Se13 112.52(4) . .
Se12 Sn6 Se13 98.23(3) . .
Se14 Sn6 Se11 110.86(4) . .
Se12 Sn6 Se11 100.60(4) . .
Se13 Sn6 Se11 109.62(4) . .
Sn5 Se1 Sn1 88.81(3) 1_645 .
Sn1 Se2 Sn5 90.11(3) . 1_645
Sn1 Se3 Sn3 92.82(3) . .
Sn1 Se4 Sn2 95.19(3) . .
Sn3 Se5 Sn1 85.84(3) . .
Sn3 Se5 Sn2 85.53(3) . .
Sn1 Se5 Sn2 85.70(3) . .
Sn2 Se6 Sn2 90.17(3) 2_656 .
Sn3 Se7 Sn2 94.11(3) . .
Sn4 Se8 Sn3 87.49(3) . .
Sn3 Se9 Sn4 88.88(3) . .
Sn4 Se10 Sn5 103.08(3) . .
Sn6 Se11 Sn4 91.73(3) . .
Sn6 Se12 Sn5 81.57(3) . .
Sn6 Se13 Sn5 89.31(3) . .
Sn6 Se14 Ag1 89.02(4) . .
C3 N1 C1 107.8(9) . .
C3 N1 C4 128.3(13) . .
C1 N1 C4 123.9(13) . .
C3 N2 C2 108.3(9) . .
C3 N2 C6 127.4(13) . .
C2 N2 C6 124.3(13) . .
C2 C1 N1 107.6(10) . .
C2 C1 H1A 126.2 . .
N1 C1 H1A 126.2 . .
C1 C2 N2 107.3(10) . .
C1 C2 H2A 126.3 . .
N2 C2 H2A 126.3 . .
N2 C3 N1 109.0(10) . .
N2 C3 C5 125.5(12) . .
N1 C3 C5 125.5(12) . .
C7 C6 N2 113.6(13) . .
C7 C6 H6A 108.8 . .
N2 C6 H6A 108.8 . .
C7 C6 H6B 108.8 . .
N2 C6 H6B 108.8 . .
H6A C6 H6B 107.7 . .
C6 C7 C8 116.5(16) . .
C6 C7 H7A 108.2 . .
C8 C7 H7A 108.2 . .
C6 C7 H7B 108.2 . .
C8 C7 H7B 108.2 . .
H7A C7 H7B 107.3 . .
C7 C8 C9 105.5(15) . .
C7 C8 H8A 110.6 . .
C9 C8 H8A 110.6 . .
C7 C8 H8B 110.6 . .
C9 C8 H8B 110.6 . .
H8A C8 H8B 108.8 . .
C13 N3 C11 107.8(9) . .
C13 N3 C14 129.2(14) . .
C11 N3 C14 123.0(14) . .
C13 N4 C12 107.1(9) . .
C13 N4 C16 128.1(13) . .
C12 N4 C16 124.7(13) . .
C12 C11 N3 107.4(10) . .
C12 C11 H11A 126.3 . .
N3 C11 H11A 126.3 . .
C11 C12 N4 108.8(10) . .
C11 C12 H12A 125.6 . .
N4 C12 H12A 125.6 . .
N3 C13 N4 108.9(10) . .
N3 C13 C15 125.2(13) . .
N4 C13 C15 125.9(13) . .
N4 C16 C17 118.3(15) . .
N4 C16 H16A 107.7 . .
C17 C16 H16A 107.7 . .
N4 C16 H16B 107.7 . .
C17 C16 H16B 107.7 . .
H16A C16 H16B 107.1 . .
C16 C17 C18 118.3(18) . .
C16 C17 H17A 107.7 . .
C18 C17 H17A 107.7 . .
C16 C17 H17B 107.7 . .
C18 C17 H17B 107.7 . .
H17A C17 H17B 107.1 . .
C17 C18 C19 114.8(16) . .
C17 C18 H18A 108.6 . .
C19 C18 H18A 108.6 . .
C17 C18 H18B 108.6 . .
C19 C18 H18B 108.6 . .
H18A C18 H18B 107.5 . .
C18 C19 H19A 105.7 . .
C18 C19 H19B 110.3 . .
H19A C19 H19B 109.5 . .
C18 C19 H19C 112.3 . .
H19A C19 H19C 109.5 . .
H19B C19 H19C 109.5 . .
C23 N5 C21 107.5(10) . .
C23 N5 C24 125.2(15) . .
C21 N5 C24 127.3(15) . .
C23 N6 C22 107.6(10) . .
C23 N6 C26 128.4(13) . .
C22 N6 C26 123.9(13) . .
C22 C21 N5 107.7(11) . .
C22 C21 H21A 126.2 . .
N5 C21 H21A 126.2 . .
C21 C22 N6 107.4(10) . .
C21 C22 H22A 126.3 . .
N6 C22 H22A 126.3 . .
N6 C23 N5 109.4(10) . .
N6 C23 C25 122.8(16) . .
N5 C23 C25 127.8(16) . .
N5 C24 H24A 109.5 . .
N5 C24 H24B 109.5 . .
H24A C24 H24B 109.5 . .
N5 C24 H24C 109.5 . .
H24A C24 H24C 109.5 . .
H24B C24 H24C 109.5 . .
N6 C26 C27 114.5(16) . .
N6 C26 H26A 108.6 . .
C27 C26 H26A 108.6 . .
N6 C26 H26B 108.6 . .
C27 C26 H26B 108.6 . .
H26A C26 H26B 107.6 . .
C26 C27 C28 115.3(17) . .
C26 C27 H27A 108.5 . .
C28 C27 H27A 108.5 . .
C26 C27 H27B 108.5 . .
C28 C27 H27B 108.5 . .
H27A C27 H27B 107.5 . .
C29 C28 C27 107.0(16) . .
C29 C28 H28A 110.3 . .
C27 C28 H28A 110.3 . .
C29 C28 H28B 110.3 . .
C27 C28 H28B 110.3 . .
H28A C28 H28B 108.6 . .
C3B N1B C1B 107.6(9) . .
C3B N1B C4B 127.0(13) . .
C1B N1B C4B 125.3(13) . .
C3B N2B C2B 107.6(9) . .
C3B N2B C6B 129.3(13) . .
C2B N2B C6B 123.0(13) . .
C2B C1B N1B 107.7(10) . .
C2B C1B H1B 126.2 . .
N1B C1B H1B 126.2 . .
C1B C2B N2B 107.4(10) . .
C1B C2B H2B 126.3 . .
N2B C2B H2B 126.3 . .
N2B C3B N1B 109.6(10) . .
N2B C3B C5B 125.9(12) . .
N1B C3B C5B 124.4(12) . .
N1B C4B H4D 109.5 . .
N1B C4B H4E 109.5 . .
H4D C4B H4E 109.5 . .
N1B C4B H4F 109.5 . .
H4D C4B H4F 109.5 . .
H4E C4B H4F 109.5 . .
C3B C5B H5D 109.5 . .
C3B C5B H5E 109.5 . .
H5D C5B H5E 109.5 . .
C3B C5B H5F 109.5 . .
H5D C5B H5F 109.5 . .
H5E C5B H5F 109.5 . .
N2B C6B C7B 113.1(13) . .
N2B C6B H6C 109.0 . .
C7B C6B H6C 109.0 . .
N2B C6B H6D 109.0 . .
C7B C6B H6D 109.0 . .
H6C C6B H6D 107.8 . .
C8B C7B C6B 110.2(14) . .
C8B C7B H7C 109.6 . .
C6B C7B H7C 109.6 . .
C8B C7B H7D 109.6 . .
C6B C7B H7D 109.6 . .
H7C C7B H7D 108.1 . .
C9B C8B C7B 112.0(16) . .
C9B C8B H8C 109.2 . .
C7B C8B H8C 109.2 . .
C9B C8B H8D 109.2 . .
C7B C8B H8D 109.2 . .
H8C C8B H8D 107.9 . .
C8B C9B H9D 109.5 . .
C8B C9B H9E 109.5 . .
H9D C9B H9E 109.5 . .
C8B C9B H9F 109.5 . .
H9D C9B H9F 109.5 . .
H9E C9B H9F 109.5 . .
C13B N3B C11B 107.1(10) . .
C13B N3B C14B 128.5(13) . .
C11B N3B C14B 124.3(13) . .
C13B N4B C12B 107.6(9) . .
C13B N4B C16B 127.7(13) . .
C12B N4B C16B 124.7(14) . .
C12B C11B N3B 108.1(10) . .
C12B C11B H11B 126.0 . .
N3B C11B H11B 126.0 . .
C11B C12B N4B 107.7(10) . .
C11B C12B H12B 126.2 . .
N4B C12B H12B 126.2 . .
N3B C13B N4B 109.5(10) . .
N3B C13B C15B 126.7(13) . .
N4B C13B C15B 123.8(13) . .
N3B C14B H14D 109.5 . .
N3B C14B H14E 109.5 . .
H14D C14B H14E 109.5 . .
N3B C14B H14F 109.5 . .
H14D C14B H14F 109.5 . .
H14E C14B H14F 109.5 . .
C13B C15B H15D 109.5 . .
C13B C15B H15E 109.5 . .
H15D C15B H15E 109.5 . .
C13B C15B H15F 109.5 . .
H15D C15B H15F 109.5 . .
H15E C15B H15F 109.5 . .
N4B C16B C17B 116.6(12) . .
N4B C16B H16C 108.1 . .
C17B C16B H16C 108.1 . .
N4B C16B H16D 108.1 . .
C17B C16B H16D 108.1 . .
H16C C16B H16D 107.3 . .
C18B C17B C16B 116.2(15) . .
C18B C17B H17C 108.2 . .
C16B C17B H17C 108.2 . .
C18B C17B H17D 108.2 . .
C16B C17B H17D 108.2 . .
H17C C17B H17D 107.4 . .
C17B C18B C19B 117.1(18) . .
C17B C18B H18C 108.0 . .
C19B C18B H18C 108.0 . .
C17B C18B H18D 108.0 . .
C19B C18B H18D 108.0 . .
H18C C18B H18D 107.3 . .
C18B C19B H19D 109.5 . .
C18B C19B H19E 109.5 . .
H19D C19B H19E 109.5 . .
C18B C19B H19F 109.5 . .
H19D C19B H19F 109.5 . .
H19E C19B H19F 109.5 . .
C23B N5B C21B 108.2(10) . .
C23B N5B C24B 128.9(15) . .
C21B N5B C24B 122.9(15) . .
C23B N6B C22B 107.5(10) . .
C23B N6B C26B 124.4(14) . .
C22B N6B C26B 128.0(14) . .
C22B C21B N5B 106.9(10) . .
C22B C21B H21B 126.5 . .
N5B C21B H21B 126.5 . .
C21B C22B N6B 108.4(10) . .
C21B C22B H22B 125.8 . .
N6B C22B H22B 125.8 . .
N5B C23B N6B 109.0(10) . .
N5B C23B C25B 125.2(16) . .
N6B C23B C25B 125.8(16) . .
N5B C24B H24D 109.5 . .
N5B C24B H24E 109.5 . .
H24D C24B H24E 109.5 . .
N5B C24B H24F 109.5 . .
H24D C24B H24F 109.5 . .
H24E C24B H24F 109.5 . .
C23B C25B H25D 109.5 . .
C23B C25B H25E 109.5 . .
H25D C25B H25E 109.5 . .
C23B C25B H25F 109.5 . .
H25D C25B H25F 109.5 . .
H25E C25B H25F 109.5 . .
N6B C26B C27B 117.7(16) . .
N6B C26B H26C 107.9 . .
C27B C26B H26C 107.9 . .
N6B C26B H26D 107.9 . .
C27B C26B H26D 107.9 . .
H26C C26B H26D 107.2 . .
C26B C27B C28B 110.7(14) . .
C26B C27B H27C 109.5 . .
C28B C27B H27C 109.5 . .
C26B C27B H27D 109.5 . .
C28B C27B H27D 109.5 . .
H27C C27B H27D 108.1 . .
C29B C28B C27B 110.2(14) . .
C29B C28B H28C 109.6 . .
C27B C28B H28C 109.6 . .
C29B C28B H28D 109.6 . .
C27B C28B H28D 109.6 . .
H28C C28B H28D 108.1 . .
C28B C29B H29D 109.5 . .
C28B C29B H29E 109.5 . .
H29D C29B H29E 109.5 . .
C28B C29B H29F 109.5 . .
H29D C29B H29F 109.5 . .
H29E C29B H29F 109.5 . .
C33 N7 C31 107.1(11) . .
C33 N7 C34 142(4) . .
C31 N7 C34 110(3) . .
C33 N8 C32 107.9(10) . .
C33 N8 C36 130.1(16) . .
C32 N8 C36 122.0(15) . .
C32 C31 N7 108.0(11) . .
C32 C31 H31A 125.0 . .
N7 C31 H31A 126.9 . .
C31 C32 N8 106.8(11) . .
C31 C32 H32A 127.4 . .
N8 C32 H32A 125.8 . .
N8 C33 N7 110.2(11) . .
N8 C33 C35 132(2) . .
N7 C33 C35 117(2) . .
N7 C34 H34A 107.0 . .
N7 C34 H34B 110.1 . .
H34A C34 H34B 109.5 . .
N7 C34 H34C 111.3 . .
H34A C34 H34C 109.5 . .
H34B C34 H34C 109.5 . .
C33 C35 H35A 109.3 . .
C33 C35 H35B 108.3 . .
H35A C35 H35B 109.5 . .
C33 C35 H35C 110.9 . .
H35A C35 H35C 109.5 . .
H35B C35 H35C 109.5 . .
N8 C36 C37 111.8(16) . .
N8 C36 H36A 109.3 . .
C37 C36 H36A 109.7 . .
N8 C36 H36B 108.6 . .
C37 C36 H36B 109.4 . .
H36A C36 H36B 108.0 . .
C38 C37 C36 116.9(18) . .
C38 C37 H37A 109.5 . .
C36 C37 H37A 108.7 . .
C38 C37 H37B 105.1 . .
C36 C37 H37B 108.7 . .
H37A C37 H37B 107.5 . .
C37 C38 C39 121.3(18) . .
C37 C38 H38A 104.0 . .
C39 C38 H38A 105.1 . .
C37 C38 H38B 109.8 . .
C39 C38 H38B 108.7 . .
H38A C38 H38B 106.9 . .
C38 C39 H39A 110.3 . .
C38 C39 H39B 110.9 . .
H39A C39 H39B 109.5 . .
C38 C39 H39C 107.1 . .
H39A C39 H39C 109.5 . .
H39B C39 H39C 109.5 . .

loop_
_geom_bond_atom_site_label_1
_geom_bond_atom_site_label_2
_geom_bond_distance
_geom_bond_site_symmetry_2
Ag1 Se14 2.4684(12) 2_665
Ag1 Se14 2.4684(12) .
Sn1 Se2 2.5249(9) .
Sn1 Se4 2.5481(9) .
Sn1 Se3 2.5491(9) .
Sn1 Se1 2.7273(8) .
Sn1 Se5 2.7351(8) .
Sn2 Se6 2.5133(10) 2_656
Sn2 Se4 2.5599(9) .
Sn2 Se7 2.5623(10) .
Sn2 Se6 2.6675(10) .
Sn2 Se5 2.8102(9) .
Sn3 Se9 2.5458(10) .
Sn3 Se7 2.5528(10) .
Sn3 Se3 2.5639(9) .
Sn3 Se5 2.7031(9) .
Sn3 Se8 2.7052(10) .
Sn4 Se8 2.4942(11) .
Sn4 Se10 2.5343(9) .
Sn4 Se11 2.5600(10) .
Sn4 Se9 2.5932(12) .
Sn5 Se1 2.4960(10) 1_465
Sn5 Se10 2.5490(10) .
Sn5 Se13 2.5548(10) .
Sn5 Se2 2.6428(9) 1_465
Sn5 Se12 2.9752(10) .
Sn6 Se14 2.4607(11) .
Sn6 Se12 2.4809(10) .
Sn6 Se13 2.5443(10) .
Sn6 Se11 2.5480(11) .
Se1 Sn5 2.4960(10) 1_645
Se2 Sn5 2.6428(9) 1_645
Se6 Sn2 2.5133(10) 2_656
N1 C3 1.324(13) .
N1 C1 1.393(14) .
N1 C4 1.430(13) .
N2 C3 1.323(13) .
N2 C2 1.387(14) .
N2 C6 1.468(13) .
C1 C2 1.321(15) .
C1 H1A 0.9300 .
C2 H2A 0.9300 .
C3 C5 1.469(13) .
C4 H4A 0.9600 .
C4 H4B 0.9600 .
C4 H4C 0.9600 .
C5 H5A 0.9600 .
C5 H5B 0.9600 .
C5 H5C 0.9600 .
C6 C7 1.456(15) .
C6 H6A 0.9700 .
C6 H6B 0.9700 .
C7 C8 1.517(17) .
C7 H7A 0.9700 .
C7 H7B 0.9700 .
C8 C9 1.525(17) .
C8 H8A 0.9700 .
C8 H8B 0.9700 .
C9 H9A 0.9600 .
C9 H9B 0.9600 .
C9 H9C 0.9600 .
N3 C13 1.331(13) .
N3 C11 1.393(14) .
N3 C14 1.440(13) .
N4 C13 1.341(13) .
N4 C12 1.383(14) .
N4 C16 1.439(13) .
C11 C12 1.311(15) .
C11 H11A 0.9300 .
C12 H12A 0.9300 .
C13 C15 1.463(13) .
C14 H14A 0.9600 .
C14 H14B 0.9600 .
C14 H14C 0.9600 .
C15 H15A 0.9600 .
C15 H15B 0.9600 .
C15 H15C 0.9600 .
C16 C17 1.468(17) .
C16 H16A 0.9700 .
C16 H16B 0.9700 .
C17 C18 1.497(16) .
C17 H17A 0.9700 .
C17 H17B 0.9700 .
C18 C19 1.534(17) .
C18 H18A 0.9700 .
C18 H18B 0.9700 .
C19 H19A 0.9600 .
C19 H19B 0.9598 .
C19 H19C 0.9601 .
N5 C23 1.334(14) .
N5 C21 1.371(14) .
N5 C24 1.472(15) .
N6 C23 1.316(14) .
N6 C22 1.381(14) .
N6 C26 1.466(15) .
C21 C22 1.328(15) .
C21 H21A 0.9300 .
C22 H22A 0.9300 .
C23 C25 1.470(14) .
C24 H24A 0.9600 .
C24 H24B 0.9600 .
C24 H24C 0.9600 .
C25 H25A 0.9600 .
C25 H25B 0.9600 .
C25 H25C 0.9600 .
C26 C27 1.471(17) .
C26 H26A 0.9700 .
C26 H26B 0.9700 .
C27 C28 1.527(17) .
C27 H27A 0.9700 .
C27 H27B 0.9700 .
C28 C29 1.527(17) .
C28 H28A 0.9700 .
C28 H28B 0.9700 .
C29 H29A 0.9600 .
C29 H29B 0.9600 .
C29 H29C 0.9600 .
N1B C3B 1.334(13) .
N1B C1B 1.381(14) .
N1B C4B 1.436(13) .
N2B C3B 1.316(13) .
N2B C2B 1.395(14) .
N2B C6B 1.457(13) .
C1B C2B 1.328(15) .
C1B H1B 0.9300 .
C2B H2B 0.9300 .
C3B C5B 1.463(13) .
C4B H4D 0.9600 .
C4B H4E 0.9600 .
C4B H4F 0.9600 .
C5B H5D 0.9600 .
C5B H5E 0.9600 .
C5B H5F 0.9600 .
C6B C7B 1.508(15) .
C6B H6C 0.9700 .
C6B H6D 0.9700 .
C7B C8B 1.501(17) .
C7B H7C 0.9700 .
C7B H7D 0.9700 .
C8B C9B 1.496(17) .
C8B H8C 0.9700 .
C8B H8D 0.9700 .
C9B H9D 0.9600 .
C9B H9E 0.9600 .
C9B H9F 0.9600 .
N3B C13B 1.323(13) .
N3B C11B 1.396(14) .
N3B C14B 1.427(13) .
N4B C13B 1.330(13) .
N4B C12B 1.387(14) .
N4B C16B 1.441(13) .
C11B C12B 1.312(15) .
C11B H11B 0.9300 .
C12B H12B 0.9300 .
C13B C15B 1.476(13) .
C14B H14D 0.9600 .
C14B H14E 0.9600 .
C14B H14F 0.9600 .
C15B H15D 0.9600 .
C15B H15E 0.9600 .
C15B H15F 0.9600 .
C16B C17B 1.489(15) .
C16B H16C 0.9700 .
C16B H16D 0.9700 .
C17B C18B 1.450(17) .
C17B H17C 0.9700 .
C17B H17D 0.9700 .
C18B C19B 1.501(16) .
C18B H18C 0.9700 .
C18B H18D 0.9700 .
C19B H19D 0.9600 .
C19B H19E 0.9600 .
C19B H19F 0.9600 .
N5B C23B 1.324(14) .
N5B C21B 1.387(14) .
N5B C24B 1.448(15) .
N6B C23B 1.348(14) .
N6B C22B 1.367(14) .
N6B C26B 1.452(14) .
C21B C22B 1.340(16) .
C21B H21B 0.9300 .
C22B H22B 0.9300 .
C23B C25B 1.455(14) .
C24B H24D 0.9600 .
C24B H24E 0.9600 .
C24B H24F 0.9600 .
C25B H25D 0.9600 .
C25B H25E 0.9600 .
C25B H25F 0.9600 .
C26B C27B 1.491(17) .
C26B H26C 0.9700 .
C26B H26D 0.9700 .
C27B C28B 1.547(16) .
C27B H27C 0.9700 .
C27B H27D 0.9700 .
C28B C29B 1.544(17) .
C28B H28C 0.9700 .
C28B H28D 0.9700 .
C29B H29D 0.9600 .
C29B H29E 0.9600 .
C29B H29F 0.9600 .
N7 C33 1.332(15) .
N7 C31 1.376(16) .
N7 C34 1.39(3) .
N8 C33 1.314(15) .
N8 C32 1.386(15) .
N8 C36 1.458(14) .
C31 C32 1.344(16) .
C31 H31A 0.9601 .
C32 H32A 0.9600 .
C33 C35 1.47(3) .
C34 H34A 0.9600 .
C34 H34B 0.9600 .
C34 H34C 0.9599 .
C35 H35A 0.9601 .
C35 H35B 0.9600 .
C35 H35C 0.9601 .
C36 C37 1.503(18) .
C36 H36A 0.9601 .
C36 H36B 0.9600 .
C37 C38 1.446(16) .
C37 H37A 0.9599 .
C37 H37B 0.9601 .
C38 C39 1.476(17) .
C38 H38A 0.9599 .
C38 H38B 0.9601 .
C39 H39A 0.9600 .
C39 H39B 0.9600 .
C39 H39C 0.9600 .
